data_7009412
loop_
_publ_author_name
'Andrews, Philip C.'
'Duggan, Peter J.'
'Fallon, Gary D.'
'McCarthy, Tom D.'
'Peatt, Anna C.'

_publ_section_title
;
 Solid state structures of the chiral lithium amide complexes
 (S&#x200A;)-[(Ph(Me)CH)(PhCH2)NLi&#x00B7;thf]2 and
 (R)-[(Ph(Me)CH)(PhCH2)NLi&#x00B7;pmdta]&#x200A;&#x2020;
;
_journal_issue 12
_journal_name_full 'Journal of the Chemical Society, Dalton Transactions'
_journal_page_first 1937
_journal_paper_doi 10.1039/b000747l
_journal_year 2000
_chemical_formula_sum 'C19 H24 Li N O'
_chemical_formula_weight 289.33
_chemical_name_systematic
; 
 ? 
;
_space_group_IT_number 96
_symmetry_cell_setting tetragonal
_symmetry_space_group_name_Hall 'P 4nw 2abw'
_symmetry_space_group_name_H-M 'P 43 21 2'
_atom_sites_solution_hydrogens geom
_atom_sites_solution_primary direct
_atom_sites_solution_secondary difmap
_audit_creation_method SHELXL-97
_cell_angle_alpha 90.00
_cell_angle_beta 90.00
_cell_angle_gamma 90.00
_cell_formula_units_Z 8
_cell_length_a 11.5270(10)
_cell_length_b 11.5270(10)
_cell_length_c 25.4810(10)
_cell_measurement_temperature 123(2)
_cell_volume 3385.7(4)
_computing_structure_refinement 'SHELXL-97 (Sheldrick, 1997)'
_computing_structure_solution 'SHELXS-97 (Sheldrick, 1990)'
_diffrn_ambient_temperature 123(2)
_diffrn_measured_fraction_theta_full 0.997
_diffrn_measured_fraction_theta_max 0.996
_diffrn_radiation_monochromator graphite
_diffrn_radiation_source 'fine-focus sealed tube'
_diffrn_radiation_type MoK\a
_diffrn_radiation_wavelength 0.71073
_diffrn_reflns_av_R_equivalents 0.0865
_diffrn_reflns_av_sigmaI/netI 0.0647
_diffrn_reflns_limit_h_max 15
_diffrn_reflns_limit_h_min -15
_diffrn_reflns_limit_k_max 14
_diffrn_reflns_limit_k_min -14
_diffrn_reflns_limit_l_max 33
_diffrn_reflns_limit_l_min -33
_diffrn_reflns_number 35455
_diffrn_reflns_theta_full 27.50
_diffrn_reflns_theta_max 27.89
_diffrn_reflns_theta_min 2.50
_exptl_absorpt_coefficient_mu 0.068
_exptl_crystal_colour colourless
_exptl_crystal_density_diffrn 1.135
_exptl_crystal_density_method 'not measured'
_exptl_crystal_description prismatic
_exptl_crystal_F_000 1248
_exptl_crystal_size_max 0.24
_exptl_crystal_size_mid 0.20
_exptl_crystal_size_min 0.18
_refine_diff_density_max 0.237
_refine_diff_density_min -0.227
_refine_diff_density_rms 0.040
_refine_ls_abs_structure_details 'Flack H D (1983), Acta Cryst. A39, 876-881'
_refine_ls_abs_structure_Flack 0.4(21)
_refine_ls_extinction_method none
_refine_ls_goodness_of_fit_ref 1.082
_refine_ls_hydrogen_treatment mixed
_refine_ls_matrix_type full
_refine_ls_number_parameters 209
_refine_ls_number_reflns 4039
_refine_ls_number_restraints 0
_refine_ls_restrained_S_all 1.082
_refine_ls_R_factor_all 0.0981
_refine_ls_R_factor_gt 0.0682
_refine_ls_shift/su_max 0.001
_refine_ls_shift/su_mean 0.000
_refine_ls_structure_factor_coef Fsqd
_refine_ls_weighting_details 'calc w=1/[\s^2^(Fo^2^)+(0.0430P)^2^+1.4777P] where P=(Fo^2^+2Fc^2^)/3'
_refine_ls_weighting_scheme calc
_refine_ls_wR_factor_gt 0.1178
_refine_ls_wR_factor_ref 0.1270
_reflns_number_gt 3102
_reflns_number_total 4039
_reflns_threshold_expression >2sigma(I)
_cod_data_source_file b000747l.txt
_cod_data_source_block rLi.thf
_cod_original_sg_symbol_H-M P4(3)2(1)2
_cod_database_code 7009412

loop_
_symmetry_equiv_pos_as_xyz
'x, y, z'
'-y+1/2, x+1/2, z+3/4'
'-x, -y, z+1/2'
'y+1/2, -x+1/2, z+1/4'
'x+1/2, -y+1/2, -z+1/4'
'-x+1/2, y+1/2, -z+3/4'
'y, x, -z'
'-y, -x, -z+1/2'

loop_
_atom_site_label
_atom_site_type_symbol
_atom_site_fract_x
_atom_site_fract_y
_atom_site_fract_z
_atom_site_U_iso_or_equiv
_atom_site_adp_type
_atom_site_occupancy
_atom_site_symmetry_multiplicity
_atom_site_calc_flag
_atom_site_refinement_flags
_atom_site_disorder_assembly
_atom_site_disorder_group
O1 O 0.13037(15) 1.02811(14) 0.88366(6) 0.0341(4) Uani 1 1 d . B .
N1 N 0.16377(15) 0.97930(15) 1.01940(7) 0.0228(4) Uani 1 1 d . . .
C1 C 0.16912(18) 0.85298(18) 1.02247(8) 0.0224(5) Uani 1 1 d . . .
H1 H 0.2374 0.8264 1.0015 0.027 Uiso 1 1 calc R . .
Li1 Li 0.0884(3) 1.0444(3) 0.95557(13) 0.0273(8) Uani 1 1 d . . .
C2 C 0.0597(2) 0.8012(2) 0.99779(9) 0.0326(5) Uani 1 1 d . . .
H2A H -0.0088 0.8293 1.0167 0.049 Uiso 1 1 calc R . .
H2B H 0.0630 0.7164 1.0000 0.049 Uiso 1 1 calc R . .
H2C H 0.0547 0.8248 0.9609 0.049 Uiso 1 1 calc R . .
C3 C 0.18256(18) 0.80583(18) 1.07855(8) 0.0219(5) Uani 1 1 d . . .
C4 C 0.2684(2) 0.7269(2) 1.09175(9) 0.0279(5) Uani 1 1 d . . .
H4 H 0.3231 0.7041 1.0659 0.033 Uiso 1 1 calc R . .
C5 C 0.2764(2) 0.6802(2) 1.14190(9) 0.0341(6) Uani 1 1 d . . .
H5 H 0.3358 0.6257 1.1497 0.041 Uiso 1 1 calc R . .
C6 C 0.1991(2) 0.7123(2) 1.18022(9) 0.0332(6) Uani 1 1 d . . .
H6 H 0.2039 0.6795 1.2144 0.040 Uiso 1 1 calc R . .
C7 C 0.1141(2) 0.7928(2) 1.16857(9) 0.0336(6) Uani 1 1 d . . .
H7 H 0.0609 0.8165 1.1949 0.040 Uiso 1 1 calc R . .
C8 C 0.1063(2) 0.8391(2) 1.11833(9) 0.0303(5) Uani 1 1 d . . .
H8 H 0.0477 0.8947 1.1109 0.036 Uiso 1 1 calc R . .
C9 C 0.27628(18) 1.03035(19) 1.03328(8) 0.0230(5) Uani 1 1 d . . .
H9A H 0.3053 0.9925 1.0656 0.028 Uiso 1 1 calc R . .
H9B H 0.2650 1.1137 1.0412 0.028 Uiso 1 1 calc R . .
C10 C 0.36728(18) 1.01864(18) 0.99067(8) 0.0221(5) Uani 1 1 d . . .
C11 C 0.3717(2) 1.0976(2) 0.94935(9) 0.0276(5) Uani 1 1 d . . .
H11 H 0.3191 1.1610 0.9490 0.033 Uiso 1 1 calc R . .
C12 C 0.4506(2) 1.0864(2) 0.90878(10) 0.0359(6) Uani 1 1 d . . .
H12 H 0.4523 1.1422 0.8814 0.043 Uiso 1 1 calc R . .
C13 C 0.5268(2) 0.9939(2) 0.90817(10) 0.0380(6) Uani 1 1 d . . .
H13 H 0.5804 0.9850 0.8801 0.046 Uiso 1 1 calc R . .
C14 C 0.5243(2) 0.9144(2) 0.94875(10) 0.0374(6) Uani 1 1 d . . .
H14 H 0.5761 0.8504 0.9485 0.045 Uiso 1 1 calc R . .
C15 C 0.44642(18) 0.9277(2) 0.99003(9) 0.0290(5) Uani 1 1 d . . .
H15 H 0.4473 0.8737 1.0182 0.035 Uiso 1 1 calc R . .
C16 C 0.1350(3) 1.1251(2) 0.84781(9) 0.0440(7) Uani 1 1 d . B .
H16A H 0.2036 1.1744 0.8550 0.053 Uiso 1 1 calc R . .
H16B H 0.0641 1.1732 0.8506 0.053 Uiso 1 1 calc R . .
C17 C 0.1436(3) 1.0706(3) 0.79497(11) 0.0653(10) Uani 1 1 d . . .
H17A H 0.2133 1.0993 0.7763 0.078 Uiso 1 1 calc R A 1
H17B H 0.0743 1.0897 0.7737 0.078 Uiso 1 1 calc R A 1
C18A C 0.1522(10) 0.9334(10) 0.8037(4) 0.055(3) Uani 0.30 1 d P B 1
H18A H 0.0763 0.8948 0.7989 0.066 Uiso 0.30 1 calc PR B 1
H18B H 0.2104 0.8974 0.7802 0.066 Uiso 0.30 1 calc PR B 1
C18B C 0.2290(5) 0.9735(5) 0.80787(18) 0.0590(13) Uani 0.70 1 d P B 2
H18C H 0.2251 0.9109 0.7813 0.071 Uiso 0.70 1 calc PR B 2
H18D H 0.3095 1.0035 0.8095 0.071 Uiso 0.70 1 calc PR B 2
C19 C 0.1906(2) 0.9310(2) 0.86010(10) 0.0427(7) Uani 1 1 d . . .
H19A H 0.1681 0.8572 0.8771 0.051 Uiso 1 1 calc R B 1
H19B H 0.2757 0.9408 0.8629 0.051 Uiso 1 1 calc R B 1

loop_
_atom_site_aniso_label
_atom_site_aniso_U_11
_atom_site_aniso_U_22
_atom_site_aniso_U_33
_atom_site_aniso_U_23
_atom_site_aniso_U_13
_atom_site_aniso_U_12
O1 0.0487(11) 0.0310(9) 0.0225(8) 0.0030(7) 0.0032(8) 0.0137(8)
N1 0.0188(9) 0.0255(10) 0.0240(9) 0.0069(8) 0.0002(7) 0.0011(7)
C1 0.0201(11) 0.0265(12) 0.0206(10) 0.0041(9) 0.0001(9) 0.0002(9)
Li1 0.035(2) 0.029(2) 0.0184(17) 0.0015(16) -0.0016(16) 0.0039(16)
C2 0.0342(13) 0.0366(14) 0.0268(11) 0.0076(11) -0.0075(11) -0.0062(10)
C3 0.0223(11) 0.0197(11) 0.0236(10) 0.0038(8) -0.0009(9) -0.0051(9)
C4 0.0268(12) 0.0283(13) 0.0285(12) 0.0029(10) -0.0044(10) 0.0016(9)
C5 0.0337(13) 0.0330(14) 0.0355(13) 0.0107(11) -0.0116(11) -0.0002(11)
C6 0.0424(15) 0.0321(13) 0.0250(11) 0.0120(11) -0.0095(11) -0.0151(11)
C7 0.0372(14) 0.0378(14) 0.0259(12) 0.0048(11) 0.0058(11) -0.0092(11)
C8 0.0272(12) 0.0307(13) 0.0331(13) 0.0104(10) 0.0015(10) 0.0011(10)
C9 0.0258(12) 0.0218(11) 0.0213(10) 0.0022(9) -0.0006(9) 0.0008(9)
C10 0.0199(11) 0.0245(11) 0.0220(11) -0.0028(9) -0.0042(9) -0.0035(9)
C11 0.0261(12) 0.0260(12) 0.0306(12) 0.0017(10) 0.0002(10) -0.0047(9)
C12 0.0311(14) 0.0447(15) 0.0320(13) 0.0021(11) 0.0031(11) -0.0139(11)
C13 0.0257(13) 0.0538(17) 0.0344(13) -0.0122(12) 0.0104(11) -0.0123(12)
C14 0.0214(12) 0.0406(15) 0.0501(16) -0.0157(13) 0.0000(11) 0.0039(11)
C15 0.0238(12) 0.0282(12) 0.0350(13) 0.0003(10) -0.0031(10) 0.0002(9)
C16 0.0628(19) 0.0358(15) 0.0335(13) 0.0097(12) -0.0037(13) -0.0008(13)
C17 0.092(3) 0.072(2) 0.0316(15) 0.0095(15) 0.0113(16) 0.003(2)
C18A 0.051(7) 0.057(7) 0.057(7) -0.020(5) -0.003(5) 0.002(6)
C18B 0.068(3) 0.061(3) 0.048(3) -0.018(2) 0.023(3) 0.003(3)
C19 0.0493(17) 0.0339(14) 0.0450(15) -0.0077(12) 0.0134(13) 0.0090(13)

loop_
_atom_type_symbol
_atom_type_description
_atom_type_scat_dispersion_real
_atom_type_scat_dispersion_imag
_atom_type_scat_source
C C 0.0033 0.0016 'International Tables Vol C Tables 4.2.6.8 and 6.1.1.4'
H H 0.0000 0.0000 'International Tables Vol C Tables 4.2.6.8 and 6.1.1.4'
N N 0.0061 0.0033 'International Tables Vol C Tables 4.2.6.8 and 6.1.1.4'
O O 0.0106 0.0060 'International Tables Vol C Tables 4.2.6.8 and 6.1.1.4'
Li Li -0.0003 0.0001 'International Tables Vol C Tables 4.2.6.8 and 6.1.1.4'

loop_
_geom_angle_atom_site_label_1
_geom_angle_atom_site_label_2
_geom_angle_atom_site_label_3
_geom_angle
_geom_angle_site_symmetry_1
_geom_angle_site_symmetry_3
_geom_angle_publ_flag
C16 O1 C19 108.56(19) . . ?
C16 O1 Li1 122.76(18) . . ?
C19 O1 Li1 126.69(18) . . ?
C1 N1 C9 110.47(17) . . ?
C1 N1 Li1 130.47(18) . 7_467 ?
C9 N1 Li1 106.45(17) . 7_467 ?
C1 N1 Li1 116.01(17) . . ?
C9 N1 Li1 115.55(17) . . ?
Li1 N1 Li1 73.68(17) 7_467 . ?
N1 C1 C2 109.39(17) . . ?
N1 C1 C3 114.02(17) . . ?
C2 C1 C3 109.10(17) . . ?
O1 Li1 N1 122.87(19) . 7_467 ?
O1 Li1 N1 129.6(2) . . ?
N1 Li1 N1 106.11(17) 7_467 . ?
O1 Li1 Li1 173.02(17) . 7_467 ?
N1 Li1 Li1 53.57(15) 7_467 7_467 ?
N1 Li1 Li1 52.75(14) . 7_467 ?
O1 Li1 C9 104.80(16) . 7_467 ?
N1 Li1 C9 30.54(9) 7_467 7_467 ?
N1 Li1 C9 112.68(16) . 7_467 ?
Li1 Li1 C9 69.20(15) 7_467 7_467 ?
C4 C3 C8 117.0(2) . . ?
C4 C3 C1 122.01(19) . . ?
C8 C3 C1 120.97(19) . . ?
C3 C4 C5 121.7(2) . . ?
C6 C5 C4 120.4(2) . . ?
C5 C6 C7 119.3(2) . . ?
C6 C7 C8 120.1(2) . . ?
C7 C8 C3 121.5(2) . . ?
N1 C9 C10 113.78(17) . . ?
N1 C9 Li1 43.01(12) . 7_467 ?
C10 C9 Li1 139.71(16) . 7_467 ?
C15 C10 C11 117.4(2) . . ?
C15 C10 C9 121.99(19) . . ?
C11 C10 C9 120.6(2) . . ?
C12 C11 C10 121.9(2) . . ?
C11 C12 C13 119.9(2) . . ?
C14 C13 C12 119.3(2) . . ?
C13 C14 C15 120.5(2) . . ?
C10 C15 C14 121.0(2) . . ?
O1 C16 C17 104.3(2) . . ?
C16 C17 C18B 99.1(3) . . ?
C16 C17 C18A 107.2(4) . . ?
C18B C17 C18A 37.4(4) . . ?
C19 C18A C17 99.7(6) . . ?
C19 C18B C17 104.0(3) . . ?
O1 C19 C18B 105.1(3) . . ?
O1 C19 C18A 104.0(4) . . ?
C18B C19 C18A 39.3(4) . . ?

loop_
_geom_bond_atom_site_label_1
_geom_bond_atom_site_label_2
_geom_bond_distance
_geom_bond_site_symmetry_2
_geom_bond_publ_flag
O1 C16 1.445(3) . ?
O1 C19 1.447(3) . ?
O1 Li1 1.905(4) . ?
N1 C1 1.460(3) . ?
N1 C9 1.467(3) . ?
N1 Li1 1.970(4) 7_467 ?
N1 Li1 1.991(4) . ?
C1 C2 1.531(3) . ?
C1 C3 1.537(3) . ?
Li1 N1 1.970(4) 7_467 ?
Li1 Li1 2.375(7) 7_467 ?
Li1 C9 2.769(4) 7_467 ?
C3 C4 1.385(3) . ?
C3 C8 1.396(3) . ?
C4 C5 1.390(3) . ?
C5 C6 1.373(3) . ?
C6 C7 1.381(4) . ?
C7 C8 1.390(3) . ?
C9 C10 1.516(3) . ?
C9 Li1 2.769(4) 7_467 ?
C10 C15 1.390(3) . ?
C10 C11 1.393(3) . ?
C11 C12 1.382(3) . ?
C12 C13 1.382(4) . ?
C13 C14 1.381(4) . ?
C14 C15 1.391(3) . ?
C16 C17 1.489(4) . ?
C17 C18B 1.526(6) . ?
C17 C18A 1.601(11) . ?
C18A C19 1.503(11) . ?
C18B C19 1.486(5) . ?
